data_4343565
loop_
_publ_author_name
'Choi, K.-S.'
'Kanatzidis, M.G.'

_publ_section_title
;
 Sulfosalts with alkaline earth metals. Centrosymmetric vs acentric
 interplay in Ba3 Sb4.66 S10 and Ba2.62 Pb1.38 Sb4 S10 based on the
 Ba/Pb/Sb ratio. Phases related to arsenosulfide minerals of the rathite
 group and novel polysulfide Sr6 Sb6 S17
;
_journal_name_full 'Inorganic Chemistry'
_journal_page_first 5655
_journal_page_last 5662
_journal_volume 39
_journal_year 2000
_chemical_formula_sum 'S17 Sb6 Sr6'
_chemical_name_systematic 'Sr6 Sb6 S17'
_space_group_IT_number 19
_symmetry_space_group_name_Hall 'P 2ac 2ab'
_symmetry_space_group_name_H-M 'P 21 21 21'
_cell_angle_alpha 90
_cell_angle_beta 90
_cell_angle_gamma 90
_cell_formula_units_Z 4
_cell_length_a 8.2871
_cell_length_b 15.352
_cell_length_c 22.873
_cell_volume 2909.984
_citation_journal_id_ASTM INOCAJ
_cod_data_source_file Choi_INOCAJ_2000_1131.cif
_cod_data_source_block S17Sb6Sr6
_cod_database_code 4343565

loop_
_symmetry_equiv_pos_as_xyz
x,y,z
-x+1/2,-y,z+1/2
x+1/2,-y+1/2,-z
-x,y+1/2,-z+1/2

loop_
_atom_site_label
_atom_site_type_symbol
_atom_site_fract_x
_atom_site_fract_y
_atom_site_fract_z
_atom_site_occupancy
_atom_site_U_iso_or_equiv
Sr6 Sr+2 0.2433 0.4429 0.4566 1 0.0
S7 S-2 0.7285 0.2288 0.1489 1 0.0
S6 S-2 0.5016 0.0294 0.1192 1 0.0
S13 S-2 0.0081 0.5623 0.0511 1 0.0
S17 S-1 0.0048 0.2938 0.4309 1 0.0
S16 S 0.1398 0.2488 0.5019 1 0.0
S4 S-2 0.5001 0.1503 0.281 1 0.0
Sb6 Sb+3 0.0164 0.4281 0.1077 1 0.0
S12 S-2 0.2676 0.0272 0.8363 1 0.0
Sb3 Sb+3 0.5113 0.1814 0.0852 1 0.0
Sr3 Sr+2 0.2501 0.0498 0.2126 1 0.0
Sb2 Sb+3 0.476 0.2911 0.2318 1 0.0
S1 S-2 0.2916 0.1467 0.6834 1 0.0
Sr2 Sr+2 0.2489 0.6665 0.1247 1 0.0
S2 S-2 0.2502 0.3448 0.3067 1 0.0
S10 S-2 0.7218 0.3761 0.0101 1 0.0
S5 S-2 0.2861 0.2316 0.1567 1 0.0
Sr5 Sr+2 0.2498 0.0596 0.5449 1 0.0
S8 S-2 0.2763 0.3723 0.0048 1 0.0
S15 S-1 0.4991 0.2959 0.4285 1 0.0
S11 S-2 0.493 0.068 0.446 1 0.0
Sb4 Sb+3 0.0087 0.6747 0.4399 1 0.0
S14 S-2 0.2381 0.4765 0.1698 1 0.0
Sr4 Sr+2 0.2462 0.5547 0.289 1 0.0
S9 S-2 0.0036 0.0384 0.1169 1 0.0
S3 S-2 0.0011 0.154 0.2793 1 0.0
Sb1 Sb+3 0.0002 0.3071 0.2496 1 0.0
Sb5 Sb+3 0.533 0.4224 0.0917 1 0.0
Sr1 Sr+2 0.2444 0.1655 0.3764 1 0.0
